data_4129530
loop_
_publ_author_name
'Smiles, Danil E.'
'Wu, Guang'
'Hrob\'arik, Peter'
'Hayton, Trevor W.'

_publ_section_title
;
 Use of (77)Se and (125)Te NMR Spectroscopy to Probe Covalency of the
 Actinide-Chalcogen Bonding in [Th(En){N(SiMe3)2}3](-) (E = Se, Te; n = 1,
 2) and Their Oxo-Uranium(VI) Congeners.
;
_journal_issue 3
_journal_name_full 'Journal of the American Chemical Society'
_journal_page_first 814
_journal_page_last 825
_journal_paper_doi 10.1021/jacs.5b07767
_journal_volume 138
_journal_year 2016
_chemical_formula_sum 'C30 H78 K N3 O6 Se Si6 Th'
_chemical_formula_weight 1095.59
_space_group_IT_number 2
_space_group_name_Hall '-P 1'
_space_group_name_H-M_alt 'P -1'
_symmetry_cell_setting triclinic
_symmetry_space_group_name_H-M 'P -1'
_atom_sites_solution_hydrogens geom
_atom_sites_solution_primary direct
_atom_sites_solution_secondary difmap
_audit_creation_method SHELXL-97
_cell_angle_alpha 91.704(3)
_cell_angle_beta 106.371(3)
_cell_angle_gamma 92.124(3)
_cell_formula_units_Z 4
_cell_length_a 12.8643(13)
_cell_length_b 18.9142(19)
_cell_length_c 21.813(2)
_cell_measurement_temperature 100(2)
_cell_volume 5084.3(9)
_computing_structure_refinement 'SHELXL-97 (Sheldrick, 2008)'
_computing_structure_solution 'SHELXS-97 (Sheldrick, 2008)'
_diffrn_ambient_temperature 100(2)
_diffrn_measured_fraction_theta_full 0.985
_diffrn_measured_fraction_theta_max 0.985
_diffrn_measurement_device_type 'Bruker KAPPA APEX II'
_diffrn_radiation_monochromator graphite
_diffrn_radiation_source 'fine-focus sealed tube'
_diffrn_radiation_type MoK\a
_diffrn_radiation_wavelength 0.71073
_diffrn_reflns_av_R_equivalents 0.0500
_diffrn_reflns_av_sigmaI/netI 0.0940
_diffrn_reflns_limit_h_max 16
_diffrn_reflns_limit_h_min -16
_diffrn_reflns_limit_k_max 24
_diffrn_reflns_limit_k_min -24
_diffrn_reflns_limit_l_max 25
_diffrn_reflns_limit_l_min -27
_diffrn_reflns_number 42768
_diffrn_reflns_theta_full 27.15
_diffrn_reflns_theta_max 27.15
_diffrn_reflns_theta_min 0.97
_exptl_absorpt_coefficient_mu 3.907
_exptl_absorpt_correction_T_max 0.7455
_exptl_absorpt_correction_T_min 0.6738
_exptl_absorpt_correction_type multi-scan
_exptl_absorpt_process_details SADABS
_exptl_crystal_colour colorless
_exptl_crystal_density_diffrn 1.431
_exptl_crystal_density_method 'not measured'
_exptl_crystal_description plate
_exptl_crystal_F_000 2216
_exptl_crystal_size_max 0.2
_exptl_crystal_size_mid 0.1
_exptl_crystal_size_min 0.02
_refine_diff_density_max 3.071
_refine_diff_density_min -1.608
_refine_diff_density_rms 0.173
_refine_ls_extinction_method none
_refine_ls_goodness_of_fit_ref 1.001
_refine_ls_hydrogen_treatment mixed
_refine_ls_matrix_type full
_refine_ls_number_parameters 901
_refine_ls_number_reflns 22209
_refine_ls_number_restraints 0
_refine_ls_restrained_S_all 1.001
_refine_ls_R_factor_all 0.0884
_refine_ls_R_factor_gt 0.0484
_refine_ls_shift/su_max 0.002
_refine_ls_shift/su_mean 0.000
_refine_ls_structure_factor_coef Fsqd
_refine_ls_weighting_details 'calc w=1/[\s^2^(Fo^2^)+(0.0461P)^2^+0.9716P] where P=(Fo^2^+2Fc^2^)/3'
_refine_ls_weighting_scheme calc
_refine_ls_wR_factor_gt 0.0948
_refine_ls_wR_factor_ref 0.1093
_reflns_number_gt 15343
_reflns_number_total 22209
_reflns_threshold_expression >2sigma(I)
_cod_data_source_file ja5b07767_si_001.cif
_cod_data_source_block complex_4
_cod_depositor_comments
;
The following automatic conversions were performed:

data item '_symmetry_cell_setting' value 'Triclinic' was changed to
'triclinic' in accordance with the
/home/saulius/struct/COD-crude-data/automatic-downloads/DataCite-retrospective/ACS/depositions/lib/dictionaries/cif_core.dic
dictionary named 'cif_core.dic' version 2.4.2 last updated on
2011-04-26.

Automatic conversion script
Id: cif_fix_values 6909 2019-04-08 15:41:33Z antanas 
;
_cod_original_cell_volume 5084.4(9)
_cod_original_sg_symbol_H-M P-1
_cod_database_code 4129530

loop_
_symmetry_equiv_pos_as_xyz
'x, y, z'
'-x, -y, -z'

loop_
_atom_site_label
_atom_site_type_symbol
_atom_site_fract_x
_atom_site_fract_y
_atom_site_fract_z
_atom_site_U_iso_or_equiv
_atom_site_adp_type
_atom_site_occupancy
_atom_site_symmetry_multiplicity
_atom_site_calc_flag
_atom_site_refinement_flags
Th1 Th 1.093105(17) 0.759106(12) 0.342981(11) 0.01397(6) Uani 1 1 d .
Th2 Th 0.671083(18) 0.732442(12) 0.824223(11) 0.01591(6) Uani 1 1 d .
Se1 Se 0.88013(5) 0.77120(4) 0.30962(4) 0.02529(16) Uani 1 1 d .
Se2 Se 0.47306(5) 0.69288(4) 0.82859(4) 0.02713(17) Uani 1 1 d .
N1 N 1.1148(4) 0.6541(3) 0.3998(2) 0.0173(12) Uani 1 1 d .
N3 N 1.1240(4) 0.7543(3) 0.2419(2) 0.0177(12) Uani 1 1 d .
N2 N 1.1516(4) 0.8660(2) 0.4033(2) 0.0147(11) Uani 1 1 d .
N4 N 0.6949(4) 0.8437(3) 0.8795(3) 0.0201(12) Uani 1 1 d .
N5 N 0.7683(4) 0.6409(3) 0.8793(2) 0.0174(12) Uani 1 1 d .
N6 N 0.6503(4) 0.7314(3) 0.7129(3) 0.0206(12) Uani 1 1 d .
Si1 Si 1.20084(15) 0.59053(10) 0.38897(9) 0.0215(4) Uani 1 1 d .
Si3 Si 1.26669(15) 0.86690(10) 0.46688(9) 0.0218(4) Uani 1 1 d .
Si4 Si 1.07363(15) 0.93896(10) 0.38358(10) 0.0241(4) Uani 1 1 d .
Si2 Si 1.03009(15) 0.63978(10) 0.44838(9) 0.0203(4) Uani 1 1 d .
Si6 Si 1.22717(14) 0.80159(10) 0.22352(9) 0.0226(4) Uani 1 1 d .
Si5 Si 1.02812(16) 0.70618(10) 0.18119(9) 0.0256(4) Uani 1 1 d .
Si9 Si 0.72352(15) 0.59091(10) 0.93347(9) 0.0226(4) Uani 1 1 d .
Si10 Si 0.88293(14) 0.61759(10) 0.85892(9) 0.0216(4) Uani 1 1 d .
Si12 Si 0.70523(14) 0.79837(10) 0.67836(9) 0.0229(4) Uani 1 1 d .
Si8 Si 0.58279(15) 0.89442(10) 0.86081(10) 0.0251(4) Uani 1 1 d .
Si11 Si 0.56634(15) 0.66457(11) 0.66598(9) 0.0259(4) Uani 1 1 d .
Si7 Si 0.81070(14) 0.87266(10) 0.93836(9) 0.0210(4) Uani 1 1 d .
K2 K 0.24050(11) 0.73287(7) 0.84184(7) 0.0209(3) Uani 1 1 d .
K1 K 0.62884(11) 0.78021(8) 0.27986(7) 0.0248(3) Uani 1 1 d .
O4 O 0.6609(4) 0.9109(2) 0.3412(2) 0.0292(11) Uani 1 1 d .
O5 O 0.6193(4) 0.9055(3) 0.2081(2) 0.0318(12) Uani 1 1 d .
O3 O 0.6149(4) 0.7937(3) 0.4072(2) 0.0351(13) Uani 1 1 d .
O1 O 0.5719(4) 0.6476(3) 0.2141(3) 0.0459(16) Uani 1 1 d .
O2 O 0.6217(4) 0.6619(3) 0.3464(3) 0.0441(15) Uani 1 1 d .
O6 O 0.6074(4) 0.7715(3) 0.1499(3) 0.0410(14) Uani 1 1 d .
O8 O 0.2519(3) 0.5932(2) 0.8882(2) 0.0250(11) Uani 1 1 d .
O10 O 0.1950(4) 0.8366(2) 0.9261(2) 0.0250(11) Uani 1 1 d .
O11 O 0.1667(4) 0.8688(2) 0.7981(2) 0.0266(11) Uani 1 1 d .
O12 O 0.1190(4) 0.7483(2) 0.7136(2) 0.0269(11) Uani 1 1 d .
O9 O 0.3032(4) 0.7143(2) 0.9737(2) 0.0255(11) Uani 1 1 d .
O7 O 0.1776(4) 0.6163(2) 0.7575(2) 0.0316(12) Uani 1 1 d .
C5 C 0.8979(5) 0.5949(4) 0.4047(3) 0.0273(16) Uani 1 1 d .
H5A H 0.8595 0.6244 0.3702 0.041 Uiso 1 1 calc R
H5B H 0.8540 0.5876 0.4343 0.041 Uiso 1 1 calc R
H5C H 0.9105 0.5490 0.3867 0.041 Uiso 1 1 calc R
C1 C 1.2686(5) 0.6192(4) 0.3276(3) 0.0262(16) Uani 1 1 d .
H1A H 1.2134 0.6284 0.2878 0.039 Uiso 1 1 calc R
H1B H 1.3142 0.5816 0.3196 0.039 Uiso 1 1 calc R
H1C H 1.3137 0.6624 0.3434 0.039 Uiso 1 1 calc R
C2 C 1.3166(6) 0.5747(4) 0.4617(4) 0.0367(19) Uani 1 1 d .
H2A H 1.3585 0.6193 0.4768 0.055 Uiso 1 1 calc R
H2B H 1.3636 0.5399 0.4506 0.055 Uiso 1 1 calc R
H2C H 1.2877 0.5567 0.4956 0.055 Uiso 1 1 calc R
C4 C 1.0914(6) 0.5845(3) 0.5182(3) 0.0277(16) Uani 1 1 d .
H4A H 1.1042 0.5374 0.5027 0.042 Uiso 1 1 calc R
H4B H 1.0416 0.5799 0.5447 0.042 Uiso 1 1 calc R
H4C H 1.1603 0.6072 0.5437 0.042 Uiso 1 1 calc R
C6 C 1.0039(6) 0.7251(4) 0.4842(4) 0.0333(18) Uani 1 1 d .
H6A H 1.0725 0.7469 0.5113 0.050 Uiso 1 1 calc R
H6B H 0.9541 0.7166 0.5102 0.050 Uiso 1 1 calc R
H6C H 0.9714 0.7570 0.4501 0.050 Uiso 1 1 calc R
C8 C 1.3758(5) 0.9338(4) 0.4654(3) 0.0305(17) Uani 1 1 d .
H8A H 1.3831 0.9355 0.4220 0.046 Uiso 1 1 calc R
H8B H 1.4445 0.9207 0.4948 0.046 Uiso 1 1 calc R
H8C H 1.3570 0.9805 0.4787 0.046 Uiso 1 1 calc R
C3 C 1.1281(6) 0.5025(4) 0.3611(4) 0.0312(17) Uani 1 1 d .
H3A H 1.0932 0.4861 0.3930 0.047 Uiso 1 1 calc R
H3B H 1.1802 0.4682 0.3555 0.047 Uiso 1 1 calc R
H3C H 1.0729 0.5074 0.3203 0.047 Uiso 1 1 calc R
C7 C 1.2393(6) 0.8795(4) 0.5457(3) 0.039(2) Uani 1 1 d .
H7A H 1.2024 0.9238 0.5467 0.059 Uiso 1 1 calc R
H7B H 1.3080 0.8817 0.5798 0.059 Uiso 1 1 calc R
H7C H 1.1931 0.8397 0.5522 0.059 Uiso 1 1 calc R
C9 C 1.3290(6) 0.7782(4) 0.4660(4) 0.039(2) Uani 1 1 d .
H9A H 1.2760 0.7404 0.4680 0.058 Uiso 1 1 calc R
H9B H 1.3931 0.7764 0.5030 0.058 Uiso 1 1 calc R
H9C H 1.3503 0.7716 0.4265 0.058 Uiso 1 1 calc R
C10 C 0.9546(5) 0.9381(4) 0.4166(4) 0.036(2) Uani 1 1 d .
H10A H 0.9034 0.8991 0.3960 0.054 Uiso 1 1 calc R
H10B H 0.9188 0.9831 0.4084 0.054 Uiso 1 1 calc R
H10C H 0.9793 0.9317 0.4628 0.054 Uiso 1 1 calc R
C11 C 1.0271(6) 0.9439(4) 0.2947(4) 0.0368(19) Uani 1 1 d .
H11A H 1.0893 0.9558 0.2787 0.055 Uiso 1 1 calc R
H11B H 0.9738 0.9805 0.2830 0.055 Uiso 1 1 calc R
H11C H 0.9936 0.8980 0.2756 0.055 Uiso 1 1 calc R
C12 C 1.1486(6) 1.0251(4) 0.4135(4) 0.039(2) Uani 1 1 d .
H12A H 1.1746 1.0260 0.4603 0.059 Uiso 1 1 calc R
H12B H 1.1000 1.0639 0.4000 0.059 Uiso 1 1 calc R
H12C H 1.2105 1.0305 0.3960 0.059 Uiso 1 1 calc R
C16 C 1.1762(6) 0.8582(4) 0.1537(3) 0.0320(18) Uani 1 1 d .
H16A H 1.1329 0.8288 0.1170 0.048 Uiso 1 1 calc R
H16B H 1.2379 0.8811 0.1428 0.048 Uiso 1 1 calc R
H16C H 1.1312 0.8945 0.1646 0.048 Uiso 1 1 calc R
C13 C 0.9670(6) 0.6290(3) 0.2142(4) 0.0309(18) Uani 1 1 d .
H13A H 1.0242 0.5973 0.2344 0.046 Uiso 1 1 calc R
H13B H 0.9127 0.6031 0.1793 0.046 Uiso 1 1 calc R
H13C H 0.9324 0.6466 0.2459 0.046 Uiso 1 1 calc R
C17 C 1.3359(6) 0.7466(4) 0.2076(4) 0.038(2) Uani 1 1 d .
H17A H 1.3734 0.7233 0.2467 0.056 Uiso 1 1 calc R
H17B H 1.3880 0.7771 0.1942 0.056 Uiso 1 1 calc R
H17C H 1.3030 0.7107 0.1737 0.056 Uiso 1 1 calc R
C18 C 1.3039(6) 0.8624(5) 0.2920(4) 0.047(2) Uani 1 1 d .
H18A H 1.2537 0.8942 0.3039 0.070 Uiso 1 1 calc R
H18B H 1.3594 0.8904 0.2792 0.070 Uiso 1 1 calc R
H18C H 1.3388 0.8344 0.3286 0.070 Uiso 1 1 calc R
C15 C 1.0880(7) 0.6662(4) 0.1203(4) 0.055(3) Uani 1 1 d .
H15A H 1.1200 0.7039 0.1005 0.082 Uiso 1 1 calc R
H15B H 1.0310 0.6396 0.0874 0.082 Uiso 1 1 calc R
H15C H 1.1443 0.6342 0.1411 0.082 Uiso 1 1 calc R
C14 C 0.9156(6) 0.7613(4) 0.1378(4) 0.044(2) Uani 1 1 d .
H14A H 0.8840 0.7846 0.1686 0.066 Uiso 1 1 calc R
H14B H 0.8598 0.7310 0.1075 0.066 Uiso 1 1 calc R
H14C H 0.9440 0.7972 0.1145 0.066 Uiso 1 1 calc R
C25 C 0.6455(6) 0.9718(4) 0.3050(4) 0.0365(19) Uani 1 1 d .
H25A H 0.6847 1.0132 0.3313 0.044 Uiso 1 1 calc R
H25B H 0.5674 0.9813 0.2904 0.044 Uiso 1 1 calc R
C26 C 0.6881(6) 0.9592(4) 0.2484(4) 0.0366(19) Uani 1 1 d .
H26A H 0.6875 1.0033 0.2250 0.044 Uiso 1 1 calc R
H26B H 0.7635 0.9438 0.2626 0.044 Uiso 1 1 calc R
C24 C 0.6275(6) 0.9190(4) 0.3970(4) 0.039(2) Uani 1 1 d .
H24A H 0.5474 0.9193 0.3857 0.047 Uiso 1 1 calc R
H24B H 0.6577 0.9646 0.4197 0.047 Uiso 1 1 calc R
C20 C 0.5832(6) 0.5959(4) 0.3134(5) 0.053(3) Uani 1 1 d .
H20A H 0.5030 0.5916 0.3021 0.064 Uiso 1 1 calc R
H20B H 0.6128 0.5564 0.3407 0.064 Uiso 1 1 calc R
C19 C 0.6192(7) 0.5932(4) 0.2547(5) 0.050(3) Uani 1 1 d .
H19A H 0.6993 0.5993 0.2662 0.060 Uiso 1 1 calc R
H19B H 0.5976 0.5465 0.2320 0.060 Uiso 1 1 calc R
C23 C 0.6667(7) 0.8590(4) 0.4393(4) 0.044(2) Uani 1 1 d .
H23A H 0.7464 0.8571 0.4487 0.053 Uiso 1 1 calc R
H23B H 0.6488 0.8661 0.4802 0.053 Uiso 1 1 calc R
C29 C 0.5539(6) 0.7082(5) 0.1188(4) 0.049(2) Uani 1 1 d .
H29A H 0.5622 0.7039 0.0751 0.058 Uiso 1 1 calc R
H29B H 0.4755 0.7092 0.1152 0.058 Uiso 1 1 calc R
C30 C 0.5994(6) 0.6470(5) 0.1549(5) 0.052(3) Uani 1 1 d .
H30A H 0.5700 0.6027 0.1297 0.063 Uiso 1 1 calc R
H30B H 0.6793 0.6491 0.1634 0.063 Uiso 1 1 calc R
C22 C 0.6610(7) 0.7341(4) 0.4406(4) 0.050(2) Uani 1 1 d .
H22A H 0.6559 0.7375 0.4850 0.060 Uiso 1 1 calc R
H22B H 0.7386 0.7331 0.4422 0.060 Uiso 1 1 calc R
C27 C 0.6474(6) 0.8932(5) 0.1498(4) 0.043(2) Uani 1 1 d .
H27A H 0.7254 0.8836 0.1592 0.052 Uiso 1 1 calc R
H27B H 0.6333 0.9354 0.1234 0.052 Uiso 1 1 calc R
C21 C 0.6029(7) 0.6687(5) 0.4080(4) 0.052(2) Uani 1 1 d .
H21A H 0.6298 0.6273 0.4334 0.062 Uiso 1 1 calc R
H21B H 0.5243 0.6712 0.4031 0.062 Uiso 1 1 calc R
C28 C 0.5806(7) 0.8319(5) 0.1158(4) 0.050(2) Uani 1 1 d .
H28A H 0.5031 0.8406 0.1098 0.060 Uiso 1 1 calc R
H28B H 0.5921 0.8252 0.0730 0.060 Uiso 1 1 calc R
C33 C 0.8838(5) 0.9515(4) 0.9170(3) 0.0288(17) Uani 1 1 d .
H33A H 0.8949 0.9426 0.8748 0.043 Uiso 1 1 calc R
H33B H 0.9542 0.9598 0.9490 0.043 Uiso 1 1 calc R
H33C H 0.8405 0.9932 0.9159 0.043 Uiso 1 1 calc R
C36 C 0.5006(5) 0.8758(4) 0.7757(4) 0.0335(19) Uani 1 1 d .
H36A H 0.5355 0.9000 0.7471 0.050 Uiso 1 1 calc R
H36B H 0.4275 0.8929 0.7695 0.050 Uiso 1 1 calc R
H36C H 0.4957 0.8246 0.7659 0.050 Uiso 1 1 calc R
C31 C 0.9106(5) 0.8012(4) 0.9547(4) 0.0303(17) Uani 1 1 d .
H31A H 0.8741 0.7567 0.9608 0.045 Uiso 1 1 calc R
H31B H 0.9694 0.8143 0.9934 0.045 Uiso 1 1 calc R
H31C H 0.9407 0.7951 0.9184 0.045 Uiso 1 1 calc R
C32 C 0.7836(6) 0.8967(4) 1.0158(4) 0.0348(18) Uani 1 1 d .
H32A H 0.7383 0.9379 1.0105 0.052 Uiso 1 1 calc R
H32B H 0.8525 0.9082 1.0485 0.052 Uiso 1 1 calc R
H32C H 0.7458 0.8567 1.0292 0.052 Uiso 1 1 calc R
C35 C 0.4931(6) 0.8792(4) 0.9138(4) 0.038(2) Uani 1 1 d .
H35A H 0.4798 0.8282 0.9166 0.057 Uiso 1 1 calc R
H35B H 0.4239 0.9013 0.8960 0.057 Uiso 1 1 calc R
H35C H 0.5284 0.9001 0.9566 0.057 Uiso 1 1 calc R
C34 C 0.6163(6) 0.9919(4) 0.8658(4) 0.038(2) Uani 1 1 d .
H34A H 0.6508 1.0073 0.9104 0.056 Uiso 1 1 calc R
H34B H 0.5496 1.0172 0.8493 0.056 Uiso 1 1 calc R
H34C H 0.6661 1.0024 0.8401 0.056 Uiso 1 1 calc R
C41 C 1.0120(5) 0.6252(4) 0.9257(3) 0.0287(17) Uani 1 1 d .
H41A H 1.0186 0.6717 0.9477 0.043 Uiso 1 1 calc R
H41B H 1.0738 0.6196 0.9082 0.043 Uiso 1 1 calc R
H41C H 1.0113 0.5881 0.9560 0.043 Uiso 1 1 calc R
C38 C 0.6156(5) 0.5227(4) 0.8920(4) 0.0308(18) Uani 1 1 d .
H38A H 0.5548 0.5460 0.8635 0.046 Uiso 1 1 calc R
H38B H 0.5902 0.4972 0.9239 0.046 Uiso 1 1 calc R
H38C H 0.6453 0.4893 0.8669 0.046 Uiso 1 1 calc R
C39 C 0.8345(6) 0.5419(4) 0.9897(4) 0.042(2) Uani 1 1 d .
H39A H 0.8658 0.5091 0.9649 0.063 Uiso 1 1 calc R
H39B H 0.8039 0.5151 1.0189 0.063 Uiso 1 1 calc R
H39C H 0.8911 0.5759 1.0145 0.063 Uiso 1 1 calc R
C42 C 0.9054(6) 0.6798(4) 0.7975(4) 0.039(2) Uani 1 1 d .
H42A H 0.8466 0.6721 0.7577 0.059 Uiso 1 1 calc R
H42B H 0.9749 0.6709 0.7892 0.059 Uiso 1 1 calc R
H42C H 0.9064 0.7288 0.8135 0.059 Uiso 1 1 calc R
C37 C 0.6718(6) 0.6486(4) 0.9874(4) 0.039(2) Uani 1 1 d .
H37A H 0.7304 0.6813 1.0122 0.059 Uiso 1 1 calc R
H37B H 0.6451 0.6193 1.0166 0.059 Uiso 1 1 calc R
H37C H 0.6124 0.6756 0.9620 0.059 Uiso 1 1 calc R
C40 C 0.8691(6) 0.5257(4) 0.8220(4) 0.041(2) Uani 1 1 d .
H40A H 0.8609 0.4915 0.8534 0.061 Uiso 1 1 calc R
H40B H 0.9340 0.5160 0.8086 0.061 Uiso 1 1 calc R
H40C H 0.8051 0.5216 0.7847 0.061 Uiso 1 1 calc R
C48 C 0.7786(5) 0.8667(4) 0.7414(3) 0.0281(17) Uani 1 1 d .
H48A H 0.7270 0.8877 0.7614 0.042 Uiso 1 1 calc R
H48B H 0.8121 0.9038 0.7218 0.042 Uiso 1 1 calc R
H48C H 0.8349 0.8443 0.7740 0.042 Uiso 1 1 calc R
C46 C 0.5999(5) 0.8447(4) 0.6171(3) 0.0336(18) Uani 1 1 d .
H46A H 0.5682 0.8124 0.5800 0.050 Uiso 1 1 calc R
H46B H 0.6336 0.8865 0.6036 0.050 Uiso 1 1 calc R
H46C H 0.5428 0.8595 0.6358 0.050 Uiso 1 1 calc R
C47 C 0.8092(5) 0.7702(4) 0.6384(3) 0.0290(17) Uani 1 1 d .
H47A H 0.8714 0.7522 0.6704 0.043 Uiso 1 1 calc R
H47B H 0.8334 0.8108 0.6183 0.043 Uiso 1 1 calc R
H47C H 0.7773 0.7328 0.6058 0.043 Uiso 1 1 calc R
C44 C 0.4211(5) 0.6878(4) 0.6426(4) 0.038(2) Uani 1 1 d .
H44A H 0.3960 0.6924 0.6809 0.057 Uiso 1 1 calc R
H44B H 0.3772 0.6504 0.6136 0.057 Uiso 1 1 calc R
H44C H 0.4137 0.7327 0.6209 0.057 Uiso 1 1 calc R
C45 C 0.5996(6) 0.6407(4) 0.5898(4) 0.039(2) Uani 1 1 d .
H45A H 0.5823 0.6797 0.5606 0.059 Uiso 1 1 calc R
H45B H 0.5569 0.5978 0.5697 0.059 Uiso 1 1 calc R
H45C H 0.6771 0.6320 0.5992 0.059 Uiso 1 1 calc R
C43 C 0.5815(7) 0.5803(4) 0.7099(4) 0.043(2) Uani 1 1 d .
H43A H 0.6567 0.5663 0.7193 0.065 Uiso 1 1 calc R
H43B H 0.5331 0.5430 0.6835 0.065 Uiso 1 1 calc R
H43C H 0.5626 0.5877 0.7501 0.065 Uiso 1 1 calc R
C51 C 0.3401(5) 0.5980(4) 0.9455(3) 0.0255(16) Uani 1 1 d .
H51A H 0.4058 0.6189 0.9367 0.031 Uiso 1 1 calc R
H51B H 0.3563 0.5503 0.9620 0.031 Uiso 1 1 calc R
C52 C 0.3093(5) 0.6430(4) 0.9933(3) 0.0279(17) Uani 1 1 d .
H52A H 0.2382 0.6258 0.9976 0.033 Uiso 1 1 calc R
H52B H 0.3638 0.6405 1.0355 0.033 Uiso 1 1 calc R
C55 C 0.1866(5) 0.9073(4) 0.9057(3) 0.0282(17) Uani 1 1 d .
H55A H 0.2597 0.9283 0.9088 0.034 Uiso 1 1 calc R
H55B H 0.1542 0.9362 0.9335 0.034 Uiso 1 1 calc R
C54 C 0.2588(5) 0.8330(4) 0.9905(3) 0.0281(17) Uani 1 1 d .
H54A H 0.2301 0.8644 1.0184 0.034 Uiso 1 1 calc R
H54B H 0.3345 0.8492 0.9944 0.034 Uiso 1 1 calc R
C53 C 0.2561(5) 0.7589(4) 1.0111(3) 0.0282(17) Uani 1 1 d .
H53A H 0.2968 0.7569 1.0569 0.034 Uiso 1 1 calc R
H53B H 0.1802 0.7422 1.0060 0.034 Uiso 1 1 calc R
C50 C 0.2678(5) 0.5448(4) 0.8411(3) 0.0269(16) Uani 1 1 d .
H50A H 0.2715 0.4962 0.8570 0.032 Uiso 1 1 calc R
H50B H 0.3368 0.5572 0.8316 0.032 Uiso 1 1 calc R
C56 C 0.1167(5) 0.9073(4) 0.8376(4) 0.0310(18) Uani 1 1 d .
H56A H 0.0441 0.8853 0.8342 0.037 Uiso 1 1 calc R
H56B H 0.1073 0.9566 0.8235 0.037 Uiso 1 1 calc R
C49 C 0.1757(6) 0.5481(4) 0.7824(4) 0.0298(17) Uani 1 1 d .
H49A H 0.1820 0.5116 0.7503 0.036 Uiso 1 1 calc R
H49B H 0.1064 0.5387 0.7926 0.036 Uiso 1 1 calc R
C60 C 0.1080(6) 0.6242(4) 0.6957(4) 0.0348(19) Uani 1 1 d .
H60A H 0.0317 0.6223 0.6970 0.042 Uiso 1 1 calc R
H60B H 0.1168 0.5852 0.6666 0.042 Uiso 1 1 calc R
C57 C 0.1065(6) 0.8711(4) 0.7318(4) 0.0364(19) Uani 1 1 d .
H57A H 0.1178 0.9183 0.7157 0.044 Uiso 1 1 calc R
H57B H 0.0281 0.8630 0.7271 0.044 Uiso 1 1 calc R
C58 C 0.1434(6) 0.8155(4) 0.6939(4) 0.0339(18) Uani 1 1 d .
H58A H 0.1064 0.8195 0.6478 0.041 Uiso 1 1 calc R
H58B H 0.2225 0.8220 0.7004 0.041 Uiso 1 1 calc R
C59 C 0.1341(6) 0.6927(4) 0.6717(3) 0.0308(17) Uani 1 1 d .
H59A H 0.2101 0.6945 0.6698 0.037 Uiso 1 1 calc R
H59B H 0.0861 0.6984 0.6280 0.037 Uiso 1 1 calc R

loop_
_atom_site_aniso_label
_atom_site_aniso_U_11
_atom_site_aniso_U_22
_atom_site_aniso_U_33
_atom_site_aniso_U_23
_atom_site_aniso_U_13
_atom_site_aniso_U_12
Th1 0.01290(11) 0.01613(13) 0.01247(13) -0.00013(9) 0.00328(9) -0.00153(9)
Th2 0.01219(12) 0.01807(13) 0.01732(14) 0.00356(10) 0.00386(10) -0.00120(9)
Se1 0.0135(3) 0.0294(4) 0.0310(4) -0.0025(3) 0.0036(3) -0.0001(3)
Se2 0.0154(3) 0.0302(4) 0.0381(4) 0.0082(3) 0.0109(3) -0.0022(3)
N1 0.013(3) 0.021(3) 0.015(3) 0.001(2) 0.000(2) 0.001(2)
N3 0.018(3) 0.023(3) 0.011(3) -0.002(2) 0.003(2) -0.002(2)
N2 0.010(2) 0.014(3) 0.020(3) 0.001(2) 0.005(2) -0.004(2)
N4 0.013(3) 0.017(3) 0.031(3) 0.007(2) 0.007(2) -0.002(2)
N5 0.021(3) 0.015(3) 0.015(3) -0.002(2) 0.004(2) -0.006(2)
N6 0.013(3) 0.028(3) 0.020(3) 0.008(2) 0.003(2) -0.003(2)
Si1 0.0197(9) 0.0204(10) 0.0212(10) 0.0009(8) 0.0008(8) 0.0010(8)
Si3 0.0198(9) 0.0238(10) 0.0185(10) -0.0032(8) 0.0014(8) -0.0064(8)
Si4 0.0195(9) 0.0194(10) 0.0324(12) -0.0022(9) 0.0063(8) -0.0013(8)
Si2 0.0218(9) 0.0218(10) 0.0156(10) 0.0019(8) 0.0032(8) -0.0052(8)
Si6 0.0180(9) 0.0330(11) 0.0175(10) -0.0010(8) 0.0071(8) -0.0041(8)
Si5 0.0330(11) 0.0272(11) 0.0155(10) -0.0021(8) 0.0073(8) -0.0117(9)
Si9 0.0184(9) 0.0264(10) 0.0212(11) 0.0081(8) 0.0025(8) -0.0024(8)
Si10 0.0164(9) 0.0269(10) 0.0213(11) 0.0004(8) 0.0049(8) 0.0041(8)
Si12 0.0153(9) 0.0314(11) 0.0194(10) 0.0071(8) 0.0010(8) -0.0058(8)
Si8 0.0179(9) 0.0233(10) 0.0347(12) 0.0032(9) 0.0080(9) 0.0039(8)
Si11 0.0198(10) 0.0332(11) 0.0211(11) 0.0022(9) 0.0011(8) -0.0084(8)
Si7 0.0178(9) 0.0213(10) 0.0233(11) -0.0008(8) 0.0054(8) -0.0008(8)
K2 0.0191(7) 0.0230(8) 0.0196(8) -0.0009(6) 0.0039(6) 0.0018(6)
K1 0.0185(7) 0.0293(8) 0.0253(9) -0.0068(7) 0.0052(6) -0.0011(6)
O4 0.031(3) 0.033(3) 0.023(3) -0.006(2) 0.008(2) 0.001(2)
O5 0.023(3) 0.043(3) 0.030(3) 0.002(2) 0.009(2) 0.008(2)
O3 0.031(3) 0.043(3) 0.033(3) 0.002(3) 0.012(2) -0.007(2)
O1 0.020(3) 0.039(3) 0.077(5) -0.027(3) 0.014(3) -0.004(2)
O2 0.034(3) 0.030(3) 0.070(4) 0.002(3) 0.018(3) -0.007(2)
O6 0.028(3) 0.060(4) 0.030(3) -0.017(3) 0.001(2) 0.009(3)
O8 0.020(2) 0.028(3) 0.027(3) -0.001(2) 0.007(2) 0.001(2)
O10 0.026(3) 0.026(3) 0.023(3) -0.004(2) 0.008(2) 0.002(2)
O11 0.025(3) 0.031(3) 0.022(3) 0.004(2) 0.003(2) 0.006(2)
O12 0.032(3) 0.028(3) 0.019(3) -0.003(2) 0.008(2) -0.005(2)
O9 0.026(3) 0.031(3) 0.019(3) 0.001(2) 0.007(2) -0.005(2)
O7 0.038(3) 0.025(3) 0.027(3) -0.004(2) 0.003(2) -0.004(2)
C5 0.021(4) 0.027(4) 0.030(4) 0.004(3) 0.002(3) -0.004(3)
C1 0.019(3) 0.028(4) 0.029(4) 0.000(3) 0.001(3) 0.005(3)
C2 0.034(4) 0.031(4) 0.040(5) 0.005(4) 0.002(4) 0.001(3)
C4 0.035(4) 0.026(4) 0.022(4) 0.004(3) 0.010(3) -0.009(3)
C6 0.030(4) 0.041(5) 0.028(4) 0.001(4) 0.009(3) -0.011(3)
C8 0.023(4) 0.042(5) 0.025(4) -0.007(3) 0.006(3) -0.004(3)
C3 0.028(4) 0.031(4) 0.034(5) -0.002(3) 0.008(3) 0.002(3)
C7 0.050(5) 0.046(5) 0.017(4) -0.005(4) 0.005(4) -0.020(4)
C9 0.032(4) 0.027(4) 0.041(5) -0.001(4) -0.015(4) 0.003(3)
C10 0.022(4) 0.039(5) 0.050(5) -0.017(4) 0.014(4) 0.002(3)
C11 0.036(4) 0.025(4) 0.044(5) 0.009(4) 0.002(4) 0.004(3)
C12 0.033(4) 0.028(4) 0.052(6) -0.003(4) 0.005(4) -0.002(3)
C16 0.037(4) 0.032(4) 0.032(4) 0.002(3) 0.019(4) -0.006(3)
C13 0.039(4) 0.021(4) 0.035(5) -0.006(3) 0.016(4) -0.010(3)
C17 0.026(4) 0.058(5) 0.033(5) 0.013(4) 0.013(3) 0.007(4)
C18 0.031(4) 0.078(6) 0.032(5) -0.012(4) 0.015(4) -0.034(4)
C15 0.086(7) 0.045(5) 0.042(5) -0.023(4) 0.042(5) -0.047(5)
C14 0.027(4) 0.059(6) 0.032(5) 0.017(4) -0.016(3) -0.011(4)
C25 0.038(4) 0.028(4) 0.040(5) 0.003(4) 0.006(4) 0.003(4)
C26 0.039(5) 0.032(4) 0.040(5) 0.009(4) 0.012(4) -0.001(4)
C24 0.042(5) 0.041(5) 0.037(5) -0.015(4) 0.018(4) -0.008(4)
C20 0.029(5) 0.031(5) 0.105(9) -0.001(5) 0.027(5) -0.005(4)
C19 0.032(5) 0.020(4) 0.094(8) -0.012(5) 0.012(5) 0.000(4)
C23 0.051(5) 0.061(6) 0.023(4) -0.011(4) 0.019(4) -0.023(4)
C29 0.026(4) 0.077(7) 0.041(5) -0.034(5) 0.011(4) -0.005(4)
C30 0.022(4) 0.057(6) 0.073(7) -0.040(5) 0.009(4) 0.000(4)
C22 0.048(5) 0.060(6) 0.037(5) 0.013(5) 0.006(4) -0.015(5)
C27 0.037(5) 0.063(6) 0.034(5) 0.002(4) 0.018(4) -0.004(4)
C21 0.058(6) 0.050(6) 0.052(6) 0.012(5) 0.022(5) -0.015(5)
C28 0.041(5) 0.078(7) 0.034(5) 0.004(5) 0.016(4) 0.003(5)
C33 0.024(4) 0.028(4) 0.032(4) -0.001(3) 0.007(3) -0.008(3)
C36 0.017(4) 0.032(4) 0.047(5) 0.012(4) 0.000(3) 0.007(3)
C31 0.019(4) 0.029(4) 0.040(5) -0.001(3) 0.003(3) 0.004(3)
C32 0.040(5) 0.029(4) 0.036(5) 0.002(4) 0.011(4) 0.001(4)
C35 0.027(4) 0.044(5) 0.050(5) -0.003(4) 0.022(4) 0.006(4)
C34 0.027(4) 0.033(4) 0.048(5) 0.001(4) 0.001(4) 0.010(3)
C41 0.022(4) 0.036(4) 0.028(4) 0.002(3) 0.008(3) 0.006(3)
C38 0.019(4) 0.029(4) 0.038(5) 0.012(3) -0.001(3) -0.002(3)
C39 0.030(4) 0.053(5) 0.040(5) 0.022(4) 0.003(4) -0.003(4)
C42 0.021(4) 0.067(6) 0.033(5) 0.009(4) 0.014(3) 0.009(4)
C37 0.035(4) 0.057(5) 0.023(4) -0.005(4) 0.008(3) -0.014(4)
C40 0.034(4) 0.042(5) 0.044(5) -0.016(4) 0.007(4) 0.013(4)
C48 0.020(4) 0.030(4) 0.033(4) 0.005(3) 0.007(3) -0.005(3)
C46 0.025(4) 0.047(5) 0.024(4) 0.007(4) 0.001(3) -0.004(3)
C47 0.026(4) 0.041(4) 0.020(4) 0.005(3) 0.006(3) -0.005(3)
C44 0.018(4) 0.059(5) 0.029(5) -0.001(4) -0.007(3) -0.008(4)
C45 0.034(4) 0.047(5) 0.033(5) -0.001(4) 0.006(4) -0.011(4)
C43 0.061(6) 0.029(4) 0.037(5) 0.001(4) 0.011(4) -0.015(4)
C51 0.017(3) 0.026(4) 0.033(4) 0.012(3) 0.005(3) 0.000(3)
C52 0.021(4) 0.033(4) 0.026(4) 0.005(3) 0.001(3) -0.003(3)
C55 0.021(4) 0.025(4) 0.035(5) -0.008(3) 0.004(3) 0.000(3)
C54 0.021(4) 0.042(5) 0.022(4) -0.010(3) 0.008(3) -0.002(3)
C53 0.025(4) 0.039(4) 0.021(4) -0.003(3) 0.009(3) -0.010(3)
C50 0.026(4) 0.025(4) 0.034(4) -0.005(3) 0.015(3) -0.005(3)
C56 0.021(4) 0.033(4) 0.037(5) 0.002(4) 0.005(3) 0.009(3)
C49 0.036(4) 0.021(4) 0.034(5) -0.004(3) 0.013(4) -0.002(3)
C60 0.036(4) 0.039(5) 0.026(4) -0.014(4) 0.005(3) -0.003(4)
C57 0.037(4) 0.038(5) 0.029(5) 0.010(4) -0.002(4) 0.007(4)
C58 0.036(4) 0.039(5) 0.026(4) 0.008(4) 0.007(3) 0.001(4)
C59 0.031(4) 0.043(5) 0.019(4) -0.006(3) 0.009(3) -0.002(3)

loop_
_atom_type_symbol
_atom_type_description
_atom_type_scat_dispersion_real
_atom_type_scat_dispersion_imag
_atom_type_scat_source
C C 0.0033 0.0016 'International Tables Vol C Tables 4.2.6.8 and 6.1.1.4'
H H 0.0000 0.0000 'International Tables Vol C Tables 4.2.6.8 and 6.1.1.4'
N N 0.0061 0.0033 'International Tables Vol C Tables 4.2.6.8 and 6.1.1.4'
O O 0.0106 0.0060 'International Tables Vol C Tables 4.2.6.8 and 6.1.1.4'
Si Si 0.0817 0.0704 'International Tables Vol C Tables 4.2.6.8 and 6.1.1.4'
K K 0.2009 0.2494 'International Tables Vol C Tables 4.2.6.8 and 6.1.1.4'
Se Se -0.0929 2.2259 'International Tables Vol C Tables 4.2.6.8 and 6.1.1.4'
Th Th -7.2400 8.8979 'International Tables Vol C Tables 4.2.6.8 and 6.1.1.4'

loop_
_geom_angle_atom_site_label_1
_geom_angle_atom_site_label_2
_geom_angle_atom_site_label_3
_geom_angle
N3 Th1 N1 116.90(18)
N3 Th1 N2 115.19(17)
N1 Th1 N2 116.82(17)
N3 Th1 Se1 100.43(12)
N1 Th1 Se1 102.59(12)
N2 Th1 Se1 100.64(12)
N5 Th2 N4 116.21(18)
N5 Th2 N6 115.88(18)
N4 Th2 N6 117.49(18)
N5 Th2 Se2 99.72(12)
N4 Th2 Se2 100.63(12)
N6 Th2 Se2 102.26(12)
Th1 Se1 K1 175.70(4)
Th2 Se2 K2 149.97(4)
Si1 N1 Si2 120.9(3)
Si1 N1 Th1 122.2(3)
Si2 N1 Th1 116.6(2)
Si6 N3 Si5 119.1(3)
Si6 N3 Th1 123.9(3)
Si5 N3 Th1 116.8(3)
Si3 N2 Si4 123.0(3)
Si3 N2 Th1 118.5(2)
Si4 N2 Th1 118.4(2)
Si8 N4 Si7 120.4(3)
Si8 N4 Th2 114.8(3)
Si7 N4 Th2 124.7(3)
Si10 N5 Si9 119.4(3)
Si10 N5 Th2 117.3(3)
Si9 N5 Th2 123.1(3)
Si12 N6 Si11 120.7(3)
Si12 N6 Th2 121.8(3)
Si11 N6 Th2 117.2(3)
N1 Si1 C1 109.5(3)
N1 Si1 C3 112.4(3)
C1 Si1 C3 108.1(3)
N1 Si1 C2 115.0(3)
C1 Si1 C2 104.3(3)
C3 Si1 C2 107.0(3)
N2 Si3 C7 113.3(3)
N2 Si3 C8 115.9(3)
C7 Si3 C8 106.6(3)
N2 Si3 C9 107.7(3)
C7 Si3 C9 107.4(4)
C8 Si3 C9 105.4(3)
N2 Si4 C12 113.9(3)
N2 Si4 C11 109.1(3)
C12 Si4 C11 105.5(4)
N2 Si4 C10 113.2(3)
C12 Si4 C10 104.8(3)
C11 Si4 C10 110.0(4)
N1 Si2 C6 110.2(3)
N1 Si2 C5 112.9(3)
C6 Si2 C5 108.6(3)
N1 Si2 C4 113.1(3)
C6 Si2 C4 105.0(3)
C5 Si2 C4 106.6(3)
N3 Si6 C16 112.3(3)
N3 Si6 C18 111.4(3)
C16 Si6 C18 106.6(4)
N3 Si6 C17 114.8(3)
C16 Si6 C17 108.0(3)
C18 Si6 C17 103.0(4)
N3 Si5 C14 112.4(3)
N3 Si5 C15 112.6(3)
C14 Si5 C15 107.2(4)
N3 Si5 C13 110.9(3)
C14 Si5 C13 108.1(3)
C15 Si5 C13 105.3(3)
N5 Si9 C37 110.9(3)
N5 Si9 C38 111.8(3)
C37 Si9 C38 109.5(3)
N5 Si9 C39 113.7(3)
C37 Si9 C39 104.0(4)
C38 Si9 C39 106.5(3)
N5 Si10 C41 115.4(3)
N5 Si10 C40 112.4(3)
C41 Si10 C40 107.9(3)
N5 Si10 C42 108.5(3)
C41 Si10 C42 105.0(3)
C40 Si10 C42 107.0(4)
N6 Si12 C47 114.8(3)
N6 Si12 C48 109.8(3)
C47 Si12 C48 104.9(3)
N6 Si12 C46 112.7(3)
C47 Si12 C46 106.8(3)
C48 Si12 C46 107.4(3)
N4 Si8 C35 112.8(3)
N4 Si8 C34 113.8(3)
C35 Si8 C34 106.4(4)
N4 Si8 C36 110.6(3)
C35 Si8 C36 108.5(3)
C34 Si8 C36 104.3(3)
N6 Si11 C44 112.1(3)
N6 Si11 C43 109.9(3)
C44 Si11 C43 109.6(4)
N6 Si11 C45 114.6(3)
C44 Si11 C45 106.4(3)
C43 Si11 C45 104.0(4)
N4 Si7 C32 112.9(3)
N4 Si7 C31 110.1(3)
C32 Si7 C31 106.9(3)
N4 Si7 C33 114.1(3)
C32 Si7 C33 106.6(3)
C31 Si7 C33 105.8(3)
O7 K2 O9 119.96(15)
O7 K2 O12 58.98(14)
O9 K2 O12 164.00(14)
O7 K2 O10 151.00(15)
O9 K2 O10 59.97(14)
O12 K2 O10 112.32(14)
O7 K2 O8 59.56(14)
O9 K2 O8 60.52(13)
O12 K2 O8 116.98(14)
O10 K2 O8 114.07(14)
O7 K2 O11 118.34(15)
O9 K2 O11 117.79(14)
O12 K2 O11 59.49(13)
O10 K2 O11 58.78(14)
O8 K2 O11 163.49(14)
O7 K2 Se2 80.75(11)
O9 K2 Se2 92.50(10)
O12 K2 Se2 102.73(10)
O10 K2 Se2 127.58(10)
O8 K2 Se2 79.90(9)
O11 K2 Se2 116.46(10)
O2 K1 O4 120.20(17)
O2 K1 O6 121.11(18)
O4 K1 O6 118.67(17)
O2 K1 O1 60.21(19)
O4 K1 O1 173.90(15)
O6 K1 O1 61.38(19)
O2 K1 O3 60.60(16)
O4 K1 O3 60.59(15)
O6 K1 O3 170.81(15)
O1 K1 O3 118.24(18)
O2 K1 O5 175.74(15)
O4 K1 O5 59.83(15)
O6 K1 O5 59.11(16)
O1 K1 O5 119.24(18)
O3 K1 O5 118.41(15)
O2 K1 Se1 89.73(12)
O4 K1 Se1 88.98(11)
O6 K1 Se1 90.41(11)
O1 K1 Se1 97.12(11)
O3 K1 Se1 98.69(11)
O5 K1 Se1 94.52(10)
C25 O4 C24 112.2(5)
C25 O4 K1 119.5(4)
C24 O4 K1 117.7(4)
C26 O5 C27 112.1(6)
C26 O5 K1 108.0(4)
C27 O5 K1 112.3(4)
C22 O3 C23 111.4(6)
C22 O3 K1 108.5(5)
C23 O3 K1 112.2(4)
C19 O1 C30 113.5(6)
C19 O1 K1 109.6(5)
C30 O1 K1 110.8(5)
C20 O2 C21 114.0(6)
C20 O2 K1 120.1(5)
C21 O2 K1 118.9(5)
C28 O6 C29 115.1(7)
C28 O6 K1 117.7(5)
C29 O6 K1 113.9(5)
C50 O8 C51 113.4(5)
C50 O8 K2 109.7(4)
C51 O8 K2 104.5(3)
C54 O10 C55 112.1(5)
C54 O10 K2 114.0(4)
C55 O10 K2 117.2(4)
C56 O11 C57 111.3(5)
C56 O11 K2 115.8(4)
C57 O11 K2 116.1(4)
C58 O12 C59 112.0(5)
C58 O12 K2 109.4(4)
C59 O12 K2 112.8(4)
C53 O9 C52 113.0(5)
C53 O9 K2 116.5(4)
C52 O9 K2 116.3(4)
C60 O7 C49 116.0(5)
C60 O7 K2 120.0(4)
C49 O7 K2 118.9(4)
O4 C25 C26 108.2(6)
O5 C26 C25 107.3(6)
O4 C24 C23 109.1(6)
O2 C20 C19 107.8(7)
O1 C19 C20 109.9(7)
O3 C23 C24 108.9(6)
O6 C29 C30 110.2(7)
O1 C30 C29 109.2(6)
O3 C22 C21 109.7(7)
O5 C27 C28 107.5(6)
O2 C21 C22 108.1(7)
O6 C28 C27 110.5(7)
O8 C51 C52 108.5(5)
O9 C52 C51 109.4(6)
O10 C55 C56 109.2(6)
O10 C54 C53 109.7(6)
O9 C53 C54 109.9(5)
O8 C50 C49 108.7(5)
O11 C56 C55 109.0(5)
O7 C49 C50 108.9(6)
O7 C60 C59 109.5(6)
O11 C57 C58 109.7(6)
O12 C58 C57 109.3(6)
O12 C59 C60 108.8(6)

loop_
_geom_bond_atom_site_label_1
_geom_bond_atom_site_label_2
_geom_bond_distance
Th1 N3 2.348(5)
Th1 N1 2.356(5)
Th1 N2 2.358(5)
Th1 Se1 2.6497(7)
Th2 N5 2.332(5)
Th2 N4 2.359(5)
Th2 N6 2.367(5)
Th2 Se2 2.6566(7)
Se1 K1 3.1249(15)
Se2 K2 3.2014(15)
N1 Si1 1.719(5)
N1 Si2 1.741(5)
N3 Si6 1.719(5)
N3 Si5 1.741(5)
N2 Si3 1.719(5)
N2 Si4 1.729(5)
N4 Si8 1.721(5)
N4 Si7 1.728(5)
N5 Si10 1.724(5)
N5 Si9 1.742(5)
N6 Si12 1.721(5)
N6 Si11 1.735(6)
Si1 C1 1.874(7)
Si1 C3 1.876(7)
Si1 C2 1.885(7)
Si3 C7 1.861(7)
Si3 C8 1.862(7)
Si3 C9 1.888(7)
Si4 C12 1.864(7)
Si4 C11 1.868(8)
Si4 C10 1.867(7)
Si2 C6 1.856(7)
Si2 C5 1.858(6)
Si2 C4 1.875(7)
Si6 C16 1.866(7)
Si6 C18 1.874(7)
Si6 C17 1.875(7)
Si5 C14 1.864(7)
Si5 C15 1.868(8)
Si5 C13 1.887(7)
Si9 C37 1.854(8)
Si9 C38 1.871(7)
Si9 C39 1.893(7)
Si10 C41 1.872(7)
Si10 C40 1.874(7)
Si10 C42 1.885(8)
Si12 C47 1.875(7)
Si12 C48 1.878(7)
Si12 C46 1.878(7)
Si8 C35 1.871(7)
Si8 C34 1.871(7)
Si8 C36 1.876(7)
Si11 C44 1.866(7)
Si11 C43 1.872(8)
Si11 C45 1.877(8)
Si7 C32 1.866(7)
Si7 C31 1.873(7)
Si7 C33 1.873(7)
K2 O7 2.774(5)
K2 O9 2.797(5)
K2 O12 2.823(5)
K2 O10 2.837(5)
K2 O8 2.851(5)
K2 O11 2.869(5)
K1 O2 2.717(6)
K1 O4 2.736(5)
K1 O6 2.770(6)
K1 O1 2.819(5)
K1 O3 2.838(5)
K1 O5 2.866(5)
O4 C25 1.403(8)
O4 C24 1.408(8)
O5 C26 1.424(9)
O5 C27 1.432(9)
O3 C22 1.416(9)
O3 C23 1.444(9)
O1 C19 1.417(10)
O1 C30 1.430(10)
O2 C20 1.422(9)
O2 C21 1.433(10)
O6 C28 1.383(10)
O6 C29 1.413(9)
O8 C50 1.419(8)
O8 C51 1.430(8)
O10 C54 1.417(8)
O10 C55 1.422(8)
O11 C56 1.412(8)
O11 C57 1.439(8)
O12 C58 1.407(8)
O12 C59 1.428(8)
O9 C53 1.420(8)
O9 C52 1.426(8)
O7 C60 1.408(8)
O7 C49 1.417(8)
C25 C26 1.502(10)
C24 C23 1.494(11)
C20 C19 1.480(12)
C29 C30 1.465(12)
C22 C21 1.475(11)
C27 C28 1.466(11)
C51 C52 1.473(9)
C55 C56 1.505(10)
C54 C53 1.486(10)
C50 C49 1.484(9)
C60 C59 1.474(10)
C57 C58 1.490(10)
